data_7023588
loop_
_publ_author_name
'Clegg, Jack K.'
'Li, Feng'
'Jolliffe, Katrina A.'
'Lindoy, Leonard F.'
'Meehan, George V.'
'Parsons, Simon'
'Tasker, Peter A.'
'White, Fraser J.'

_publ_section_title
;
 Hierarchical assembly of discrete copper(II) metallo-structures from
 pre-assembled dinuclear (bis-\b-diketonato)metallocycles and flexible
 difunctional co-ligands.
;
_journal_issue 39
_journal_name_full 'Dalton transactions (Cambridge, England : 2003)'
_journal_page_first 14315
_journal_page_last 14323
_journal_paper_doi 10.1039/c3dt51531a
_journal_volume 42
_journal_year 2013
_chemical_formula_moiety 'C96 H132 Cu4 N4 O16 S4, 3(C4 H9 N S) '
_chemical_formula_sum 'C108 H159 Cu4 N7 O16 S7'
_chemical_formula_weight 2289.99
_chemical_name_systematic
;
 ?
;
_space_group_crystal_system triclinic
_space_group_IT_number 2
_space_group_name_Hall '-P 1'
_space_group_name_H-M_alt 'P -1'
_symmetry_space_group_name_Hall '-P 1'
_symmetry_space_group_name_H-M 'P -1'
_atom_sites_solution_hydrogens mixed
_audit_creation_method SHELXL-2013
_cell_angle_alpha 103.377(7)
_cell_angle_beta 96.601(8)
_cell_angle_gamma 94.052(7)
_cell_formula_units_Z 1
_cell_length_a 10.9829(14)
_cell_length_b 16.4829(16)
_cell_length_c 16.6407(16)
_cell_measurement_reflns_used 7761
_cell_measurement_temperature 150(2)
_cell_measurement_theta_max 29.00
_cell_measurement_theta_min 2.95
_cell_volume 2896.5(6)
_computing_cell_refinement 'SAINT (Bruker-Nonius, 2003)'
_computing_data_collection 'APEX (Bruker-Nonius, 2003)'
_computing_data_reduction 'SAINT (Bruker-Nonius, 2003), XPREP (Bruker-Nonius, 2003)'
_computing_molecular_graphics 'ORTEP-3 (Farrugia, 1997), WINGX-32 (Farrugia, 1999)'
_computing_publication_material 'enCIFer 1.1 (CCDC, 2005)'
_computing_structure_refinement 'SHELXL-97 (Sheldrick, 1997)'
_computing_structure_solution 'SIR97 (Altomare, et. al. 1999)'
_diffrn_ambient_temperature 150(2)
_diffrn_measured_fraction_theta_full 0.997
_diffrn_measured_fraction_theta_max 0.990
_diffrn_measurement_device_type APEXII-FR591
_diffrn_measurement_method \w+\f
_diffrn_radiation_type MoK\a
_diffrn_radiation_wavelength 0.71073
_diffrn_reflns_av_R_equivalents 0.0559
_diffrn_reflns_av_unetI/netI 0.0529
_diffrn_reflns_Laue_measured_fraction_full 0.997
_diffrn_reflns_Laue_measured_fraction_max 0.990
_diffrn_reflns_limit_h_max 15
_diffrn_reflns_limit_h_min -15
_diffrn_reflns_limit_k_max 23
_diffrn_reflns_limit_k_min -23
_diffrn_reflns_limit_l_max 23
_diffrn_reflns_limit_l_min -23
_diffrn_reflns_number 109984
_diffrn_reflns_point_group_measured_fraction_full 0.997
_diffrn_reflns_point_group_measured_fraction_max 0.990
_diffrn_reflns_theta_full 25.242
_diffrn_reflns_theta_max 30.523
_diffrn_reflns_theta_min 2.404
_diffrn_standards_decay_% 0
_diffrn_standards_interval_count 0
_diffrn_standards_interval_time 0
_diffrn_standards_number 0
_exptl_absorpt_coefficient_mu 0.913
_exptl_absorpt_correction_T_max 1.0000
_exptl_absorpt_correction_T_min 0.844953
_exptl_absorpt_correction_type multi-scan
_exptl_absorpt_process_details 'SADABS (Sheldrick, 2003)'
_exptl_crystal_colour green
_exptl_crystal_density_diffrn 1.313
_exptl_crystal_description block
_exptl_crystal_F_000 1212
_exptl_crystal_size_max 0.30
_exptl_crystal_size_mid 0.30
_exptl_crystal_size_min 0.25
_refine_diff_density_max 1.422
_refine_diff_density_min -1.943
_refine_diff_density_rms 0.089
_refine_ls_extinction_method none
_refine_ls_goodness_of_fit_ref 1.029
_refine_ls_hydrogen_treatment mixed
_refine_ls_matrix_type full
_refine_ls_number_parameters 631
_refine_ls_number_reflns 17540
_refine_ls_number_restraints 18
_refine_ls_restrained_S_all 1.030
_refine_ls_R_factor_all 0.0914
_refine_ls_R_factor_gt 0.0524
_refine_ls_shift/su_max 0.001
_refine_ls_shift/su_mean 0.000
_refine_ls_structure_factor_coef Fsqd
_refine_ls_weighting_details 'w=1/[\s^2^(Fo^2^)+(0.0483P)^2^+4.0605P] where P=(Fo^2^+2Fc^2^)/3'
_refine_ls_weighting_scheme calc
_refine_ls_wR_factor_gt 0.1154
_refine_ls_wR_factor_ref 0.1344
_reflns_Friedel_coverage 0.000
_reflns_number_gt 11805
_reflns_number_total 17540
_reflns_threshold_expression 'I > 2\s(I)'
_cod_data_source_file c3dt51531a.txt
_cod_data_source_block lj205sad
_cod_original_cell_volume 2896.5(5)
_cod_database_code 7023588
_shelx_space_group_comment
;
The symmetry employed for this shelxl refinement is uniquely defined
by the following loop, which should always be used as a source of
symmetry information in preference to the above space-group names.
They are only intended as comments.
;
_shelxl_version_number 2013-4

loop_
_space_group_symop_operation_xyz
'x, y, z'
'-x, -y, -z'

loop_
_atom_site_label
_atom_site_type_symbol
_atom_site_fract_x
_atom_site_fract_y
_atom_site_fract_z
_atom_site_U_iso_or_equiv
_atom_site_adp_type
_atom_site_occupancy
_atom_site_site_symmetry_order
_atom_site_calc_flag
_atom_site_refinement_flags_posn
_atom_site_refinement_flags_adp
_atom_site_refinement_flags_occupancy
_atom_site_disorder_assembly
_atom_site_disorder_group
C1 C 0.9986(3) 0.1319(2) 0.1323(2) 0.0482(9) Uani 1 1 d . . . . .
H1A H 1.0442 0.1813 0.1714 0.072 Uiso 1 1 calc R U . . .
H1B H 0.9168 0.1457 0.1127 0.072 Uiso 1 1 calc R U . . .
H1C H 1.0435 0.1144 0.0846 0.072 Uiso 1 1 calc R U . . .
C2 C 1.1121(3) 0.0380(3) 0.2068(2) 0.0460(9) Uani 1 1 d . . . . .
H2A H 1.1578 0.0869 0.2466 0.069 Uiso 1 1 calc R U . . .
H2B H 1.1574 0.0210 0.1592 0.069 Uiso 1 1 calc R U . . .
H2C H 1.1024 -0.0083 0.2341 0.069 Uiso 1 1 calc R U . . .
C3 C 0.9134(3) -0.0174(2) 0.1152(2) 0.0495(9) Uani 1 1 d . . . . .
H3A H 0.9601 -0.0364 0.0687 0.074 Uiso 1 1 calc R U . . .
H3B H 0.8329 -0.0031 0.0938 0.074 Uiso 1 1 calc R U . . .
H3C H 0.9018 -0.0621 0.1443 0.074 Uiso 1 1 calc R U . . .
C4 C 0.9849(2) 0.06045(19) 0.17621(16) 0.0291(6) Uani 1 1 d . . . . .
C5 C 0.9066(2) 0.08975(16) 0.24653(15) 0.0224(5) Uani 1 1 d . . . . .
C6 C 0.9525(2) 0.09910(18) 0.33058(16) 0.0264(5) Uani 1 1 d . . . . .
H6 H 1.0341 0.0857 0.3434 0.032 Uiso 1 1 calc R U . . .
C7 C 0.8862(2) 0.12688(16) 0.39683(15) 0.0216(5) Uani 1 1 d . . . . .
C8 C 0.9442(2) 0.13556(19) 0.48554(16) 0.0293(3) Uani 1 1 d . . . . .
C9 C 0.8846(2) 0.17631(19) 0.55005(16) 0.0293(3) Uani 1 1 d . . . . .
H9 H 0.8098 0.1991 0.5369 0.035 Uiso 1 1 calc R U . . .
C10 C 0.9308(2) 0.18493(19) 0.63368(16) 0.0293(3) Uani 1 1 d . . . . .
C11 C 1.0406(2) 0.15090(18) 0.65179(16) 0.0293(3) Uani 1 1 d . . . . .
H11 H 1.0742 0.1558 0.7081 0.035 Uiso 1 1 calc R U . . .
C12 C 1.1009(2) 0.10978(18) 0.58739(16) 0.0293(3) Uani 1 1 d . . . . .
H12 H 1.1758 0.0871 0.6003 0.035 Uiso 1 1 calc R U . . .
C13 C 1.0537(3) 0.1014(2) 0.50494(18) 0.0410(8) Uani 1 1 d . . . . .
H13 H 1.0953 0.0726 0.4616 0.049 Uiso 1 1 calc R U . . .
C14 C 0.8605(2) 0.23141(15) 0.69900(15) 0.0200(5) Uani 1 1 d . . . . .
C15 C 0.9069(2) 0.24698(16) 0.78401(15) 0.0223(5) Uani 1 1 d . . . . .
H15 H 0.9786 0.2219 0.7990 0.027 Uiso 1 1 calc R U . . .
C16 C 0.8535(2) 0.29725(15) 0.84801(15) 0.0206(5) Uani 1 1 d . . . . .
C17 C 0.9038(3) 0.3064(2) 0.94008(17) 0.0351(4) Uani 1 1 d D . . . .
C18 C 1.0193(4) 0.2614(3) 0.9534(3) 0.0351(4) Uani 0.7 1 d D . P A 1
H18A H 1.0851 0.2839 0.9271 0.053 Uiso 0.7 1 calc R U P A 1
H18B H 1.0002 0.2013 0.9284 0.053 Uiso 0.7 1 calc R U P A 1
H18C H 1.0463 0.2704 1.0133 0.053 Uiso 0.7 1 calc R U P A 1
C19 C 0.9338(4) 0.4024(3) 0.9802(2) 0.0351(4) Uani 0.7 1 d D . P A 1
H19A H 0.8591 0.4307 0.9736 0.053 Uiso 0.7 1 calc R U P A 1
H19B H 0.9973 0.4254 0.9526 0.053 Uiso 0.7 1 calc R U P A 1
H19C H 0.9638 0.4111 1.0397 0.053 Uiso 0.7 1 calc R U P A 1
C20 C 0.8030(4) 0.2716(3) 0.9810(2) 0.0351(4) Uani 0.7 1 d D . P A 1
H20A H 0.8316 0.2787 1.0404 0.053 Uiso 0.7 1 calc R U P A 1
H20B H 0.7819 0.2119 0.9545 0.053 Uiso 0.7 1 calc R U P A 1
H20C H 0.7300 0.3017 0.9746 0.053 Uiso 0.7 1 calc R U P A 1
C18A C 0.8544(9) 0.3726(7) 0.9975(6) 0.0351(4) Uani 0.3 1 d D . P A 2
H18D H 0.7646 0.3614 0.9914 0.053 Uiso 0.3 1 calc R U P A 2
H18E H 0.8758 0.4266 0.9848 0.053 Uiso 0.3 1 calc R U P A 2
H18F H 0.8895 0.3744 1.0548 0.053 Uiso 0.3 1 calc R U P A 2
C19A C 1.0393(10) 0.2929(7) 0.9565(7) 0.0351(4) Uani 0.3 1 d D . P A 2
H19D H 1.0901 0.3378 0.9429 0.053 Uiso 0.3 1 calc R U P A 2
H19E H 1.0539 0.2387 0.9219 0.053 Uiso 0.3 1 calc R U P A 2
H19F H 1.0609 0.2935 1.0155 0.053 Uiso 0.3 1 calc R U P A 2
C20A C 0.8373(9) 0.2219(7) 0.9598(6) 0.0351(4) Uani 0.3 1 d D . P A 2
H20D H 0.8568 0.2239 1.0193 0.053 Uiso 0.3 1 calc R U P A 2
H20E H 0.8676 0.1721 0.9268 0.053 Uiso 0.3 1 calc R U P A 2
H20F H 0.7479 0.2194 0.9452 0.053 Uiso 0.3 1 calc R U P A 2
C21 C 0.3192(6) 0.2320(4) 0.0738(4) 0.0356(5) Uani 0.5 1 d . . P B 1
H21A H 0.3348 0.2907 0.1052 0.053 Uiso 0.5 1 calc R U P B 1
H21B H 0.2518 0.2041 0.0944 0.053 Uiso 0.5 1 calc R U P B 1
H21C H 0.2964 0.2295 0.0145 0.053 Uiso 0.5 1 calc R U P B 1
C22 C 0.5382(6) 0.2306(4) 0.0535(4) 0.0356(5) Uani 0.5 1 d . . P B 1
H22A H 0.5097 0.2367 -0.0026 0.053 Uiso 0.5 1 calc R U P B 1
H22B H 0.6086 0.1971 0.0514 0.053 Uiso 0.5 1 calc R U P B 1
H22C H 0.5633 0.2861 0.0908 0.053 Uiso 0.5 1 calc R U P B 1
C23 C 0.4103(6) 0.0950(4) 0.0351(4) 0.0356(5) Uani 0.5 1 d . . P B 1
H23A H 0.3900 0.0929 -0.0243 0.053 Uiso 0.5 1 calc R U P B 1
H23B H 0.3409 0.0677 0.0544 0.053 Uiso 0.5 1 calc R U P B 1
H23C H 0.4836 0.0657 0.0434 0.053 Uiso 0.5 1 calc R U P B 1
C21A C 0.2988(6) 0.1931(4) 0.0652(4) 0.0356(5) Uani 0.5 1 d . . P B 2
H21D H 0.2759 0.2446 0.1004 0.053 Uiso 0.5 1 calc R U P B 2
H21E H 0.2526 0.1445 0.0759 0.053 Uiso 0.5 1 calc R U P B 2
H21F H 0.2792 0.1937 0.0064 0.053 Uiso 0.5 1 calc R U P B 2
C22A C 0.5093(6) 0.2689(4) 0.0752(4) 0.0356(5) Uani 0.5 1 d . . P B 2
H22D H 0.5974 0.2677 0.0926 0.053 Uiso 0.5 1 calc R U P B 2
H22E H 0.4802 0.3182 0.1101 0.053 Uiso 0.5 1 calc R U P B 2
H22F H 0.4962 0.2717 0.0167 0.053 Uiso 0.5 1 calc R U P B 2
C23A C 0.4750(6) 0.1129(4) 0.0245(4) 0.0356(5) Uani 0.5 1 d . . P B 2
H23D H 0.4475 0.1160 -0.0328 0.053 Uiso 0.5 1 calc R U P B 2
H23E H 0.4375 0.0609 0.0341 0.053 Uiso 0.5 1 calc R U P B 2
H23F H 0.5649 0.1137 0.0329 0.053 Uiso 0.5 1 calc R U P B 2
C24 C 0.4362(3) 0.1876(2) 0.08531(17) 0.0356(5) Uani 1 1 d . . . . .
C25 C 0.4780(2) 0.18449(15) 0.17554(14) 0.0194(5) Uani 1 1 d . . . . .
C26 C 0.4095(2) 0.21459(15) 0.24073(14) 0.0211(5) Uani 1 1 d . . . . .
H26 H 0.3315 0.2330 0.2269 0.025 Uiso 1 1 calc R U . . .
C27 C 0.4492(2) 0.21896(14) 0.32471(14) 0.0181(4) Uani 1 1 d . . . . .
C28 C 0.3711(2) 0.25274(15) 0.39093(14) 0.0192(5) Uani 1 1 d . . . . .
C29 C 0.4248(2) 0.27323(15) 0.47397(14) 0.0179(4) Uani 1 1 d . . . . .
H29 H 0.5101 0.2681 0.4865 0.022 Uiso 1 1 calc R U . . .
C30 C 0.3572(2) 0.30113(15) 0.53954(15) 0.0202(5) Uani 1 1 d . . . . .
C31 C 0.2319(3) 0.3079(2) 0.52033(18) 0.0377(7) Uani 1 1 d . . . . .
H31 H 0.1838 0.3268 0.5636 0.045 Uiso 1 1 calc R U . . .
C32 C 0.1780(3) 0.2869(3) 0.43782(19) 0.0465(9) Uani 1 1 d . . . . .
H32 H 0.0923 0.2906 0.4252 0.056 Uiso 1 1 calc R U . . .
C33 C 0.2460(2) 0.2606(2) 0.37343(16) 0.0326(6) Uani 1 1 d . . . . .
H33 H 0.2075 0.2479 0.3173 0.039 Uiso 1 1 calc R U . . .
C34 C 0.4242(2) 0.32157(15) 0.62682(14) 0.0186(4) Uani 1 1 d . . . . .
C35 C 0.3643(2) 0.35823(16) 0.69422(15) 0.0211(5) Uani 1 1 d . . . . .
H35 H 0.2790 0.3643 0.6834 0.025 Uiso 1 1 calc R U . . .
C36 C 0.4228(2) 0.38640(15) 0.77660(15) 0.0205(5) Uani 1 1 d . . . . .
C37 C 0.3500(2) 0.42164(17) 0.84850(16) 0.0258(5) Uani 1 1 d . . . . .
C38 C 0.3969(3) 0.5142(2) 0.8837(2) 0.0414(7) Uani 1 1 d . . . . .
H38A H 0.4864 0.5195 0.8995 0.062 Uiso 1 1 calc R U . . .
H38B H 0.3574 0.5368 0.9328 0.062 Uiso 1 1 calc R U . . .
H38C H 0.3771 0.5454 0.8412 0.062 Uiso 1 1 calc R U . . .
C39 C 0.3765(3) 0.3723(2) 0.91540(18) 0.0392(7) Uani 1 1 d . . . . .
H39A H 0.4656 0.3764 0.9324 0.059 Uiso 1 1 calc R U . . .
H39B H 0.3448 0.3134 0.8926 0.059 Uiso 1 1 calc R U . . .
H39C H 0.3359 0.3958 0.9638 0.059 Uiso 1 1 calc R U . . .
C40 C 0.2106(3) 0.4130(2) 0.82207(18) 0.0361(7) Uani 1 1 d . . . . .
H40A H 0.1693 0.4331 0.8711 0.054 Uiso 1 1 calc R U . . .
H40B H 0.1815 0.3540 0.7968 0.054 Uiso 1 1 calc R U . . .
H40C H 0.1916 0.4464 0.7814 0.054 Uiso 1 1 calc R U . . .
C41 C 0.6576(2) -0.05970(16) 0.25078(17) 0.0269(5) Uani 1 1 d . . . . .
H41A H 0.7404 -0.0431 0.2835 0.032 Uiso 1 1 calc R U . . .
H41B H 0.6663 -0.0636 0.1915 0.032 Uiso 1 1 calc R U . . .
C42 C 0.6105(3) -0.14640(18) 0.26016(19) 0.0340(6) Uani 1 1 d . . . . .
H42A H 0.6022 -0.1431 0.3194 0.041 Uiso 1 1 calc R U . . .
H42B H 0.6713 -0.1865 0.2435 0.041 Uiso 1 1 calc R U . . .
C43 C 0.3834(3) -0.09404(18) 0.2346(2) 0.0347(6) Uani 1 1 d . . . . .
H43A H 0.3012 -0.1008 0.2011 0.042 Uiso 1 1 calc R U . . .
H43B H 0.3709 -0.0912 0.2932 0.042 Uiso 1 1 calc R U . . .
C44 C 0.4527(2) -0.01225(17) 0.23026(18) 0.0295(6) Uani 1 1 d . . . . .
H44A H 0.4600 -0.0140 0.1711 0.035 Uiso 1 1 calc R U . . .
H44B H 0.4035 0.0344 0.2509 0.035 Uiso 1 1 calc R U . . .
C45 C 0.8787(3) 0.45739(19) 0.6939(2) 0.0349(6) Uani 1 1 d . . . . .
H45A H 0.9072 0.4878 0.6537 0.042 Uiso 1 1 calc R U . . .
H45B H 0.9233 0.4068 0.6900 0.042 Uiso 1 1 calc R U . . .
C46 C 0.9089(3) 0.51288(19) 0.78101(19) 0.0357(7) Uani 1 1 d . . . . .
H46A H 0.9994 0.5255 0.7948 0.043 Uiso 1 1 calc R U . . .
H46B H 0.8800 0.4824 0.8211 0.043 Uiso 1 1 calc R U . . .
C47 C 0.6820(3) 0.5627(2) 0.7525(3) 0.0475(9) Uani 1 1 d . . . . .
H47A H 0.6523 0.5316 0.7919 0.057 Uiso 1 1 calc R U . . .
H47B H 0.6274 0.6074 0.7489 0.057 Uiso 1 1 calc R U . . .
C48 C 0.6746(3) 0.50375(19) 0.6680(2) 0.0407(7) Uani 1 1 d . . . . .
H48A H 0.5873 0.4832 0.6465 0.049 Uiso 1 1 calc R U . . .
H48B H 0.7070 0.5342 0.6289 0.049 Uiso 1 1 calc R U . . .
C49 C 0.8632(3) 0.3708(2) 0.4534(2) 0.0485(9) Uani 1 1 d . . . . .
H49A H 0.9066 0.3289 0.4766 0.058 Uiso 1 1 calc R U . . .
H49B H 0.9026 0.4270 0.4841 0.058 Uiso 1 1 calc R U . . .
C50 C 0.8809(4) 0.3580(3) 0.3624(3) 0.0592(11) Uani 1 1 d . . . . .
H50A H 0.8453 0.3009 0.3315 0.071 Uiso 1 1 calc R U . . .
H50B H 0.9702 0.3625 0.3580 0.071 Uiso 1 1 calc R U . . .
C51 C 0.6583(3) 0.4159(3) 0.3439(3) 0.0558(10) Uani 1 1 d . . . . .
H51A H 0.6054 0.4570 0.3272 0.067 Uiso 1 1 calc R U . . .
H51B H 0.6211 0.3591 0.3133 0.067 Uiso 1 1 calc R U . . .
C52 C 0.6625(3) 0.4237(2) 0.4362(3) 0.0534(10) Uani 1 1 d . . . . .
H52A H 0.6971 0.4813 0.4661 0.064 Uiso 1 1 calc R U . . .
H52B H 0.5771 0.4159 0.4488 0.064 Uiso 1 1 calc R U . . .
C53 C 0.5522(3) 0.08971(17) 0.5097(2) 0.0346(6) Uani 1 1 d . . . . .
H53A H 0.5842 0.1391 0.4913 0.042 Uiso 1 1 calc R U . . .
H53B H 0.5649 0.1024 0.5713 0.042 Uiso 1 1 calc R U . . .
C54 C 0.4154(3) 0.0634(2) 0.4745(3) 0.0593(11) Uani 1 1 d D . . . .
H54A H 0.4035 0.0405 0.4134 0.071 Uiso 1 1 calc R U . C 1
H54B H 0.3637 0.1101 0.4891 0.071 Uiso 1 1 calc R U . C 1
N1 N 0.5769(2) 0.00601(14) 0.27834(14) 0.0226(4) Uani 1 1 d . . . . .
H1N H 0.568(3) 0.007(2) 0.327(2) 0.034 Uiso 1 1 d . U . . .
N2 N 0.7457(2) 0.43193(15) 0.67175(15) 0.0279(5) Uani 1 1 d . . . . .
H2N H 0.736(3) 0.400(2) 0.623(2) 0.042 Uiso 1 1 d . U . . .
N3 N 0.7351(2) 0.36398(18) 0.46901(18) 0.0406(6) Uani 1 1 d D . . . .
H3N H 0.705(3) 0.3116(8) 0.444(2) 0.061 Uiso 1 1 d D U . . .
N4 N 0.3880(6) -0.0131(5) 0.5274(5) 0.0372(4) Uani 0.5 1 d D . P D 1
H4N H 0.387(6) 0.0284(7) 0.5723(11) 0.056 Uiso 0.5 1 d D U P E 1
S4 S 0.34074(16) -0.01390(12) 0.50849(12) 0.0372(4) Uani 0.5 1 d . . P D 2
O1 O 0.79865(16) 0.10384(12) 0.22066(10) 0.0247(4) Uani 1 1 d . . . . .
O2 O 0.77575(15) 0.14707(12) 0.38984(10) 0.0235(4) Uani 1 1 d . . . . .
O3 O 0.76007(16) 0.25474(12) 0.67048(10) 0.0241(4) Uani 1 1 d . . . . .
O4 O 0.76239(16) 0.33866(11) 0.83655(10) 0.0242(4) Uani 1 1 d . . . . .
O5 O 0.58046(16) 0.15447(12) 0.18517(11) 0.0256(4) Uani 1 1 d . . . . .
O6 O 0.55210(15) 0.19656(11) 0.35245(10) 0.0217(4) Uani 1 1 d . . . . .
O7 O 0.53482(15) 0.30295(11) 0.63232(10) 0.0233(4) Uani 1 1 d . . . . .
O8 O 0.53773(16) 0.38691(11) 0.79873(11) 0.0241(4) Uani 1 1 d . . . . .
S1 S 0.46331(7) -0.18445(5) 0.19702(5) 0.03581(17) Uani 1 1 d . . . . .
S2 S 0.83854(8) 0.61018(5) 0.79218(6) 0.0437(2) Uani 1 1 d . . . . .
S3 S 0.80920(9) 0.43375(8) 0.31543(8) 0.0695(3) Uani 1 1 d . . . . .
Cu1 Cu 0.66890(3) 0.13877(2) 0.28618(2) 0.01930(7) Uani 1 1 d . . . . .
Cu2 Cu 0.65415(3) 0.32773(2) 0.73318(2) 0.02102(8) Uani 1 1 d . . . . .

loop_
_atom_site_aniso_label
_atom_site_aniso_U_11
_atom_site_aniso_U_22
_atom_site_aniso_U_33
_atom_site_aniso_U_23
_atom_site_aniso_U_13
_atom_site_aniso_U_12
C1 0.0440(19) 0.070(2) 0.0400(18) 0.0232(17) 0.0228(15) 0.0098(17)
C2 0.0262(15) 0.079(3) 0.0336(16) 0.0052(16) 0.0129(13) 0.0244(16)
C3 0.0423(19) 0.060(2) 0.0355(17) -0.0159(16) 0.0159(14) 0.0040(16)
C4 0.0212(13) 0.0435(16) 0.0222(13) 0.0040(11) 0.0082(10) 0.0063(11)
C5 0.0197(12) 0.0288(13) 0.0191(11) 0.0048(10) 0.0053(9) 0.0040(10)
C6 0.0168(12) 0.0403(15) 0.0216(12) 0.0039(11) 0.0031(9) 0.0110(11)
C7 0.0183(11) 0.0292(13) 0.0179(11) 0.0055(10) 0.0027(9) 0.0064(10)
C8 0.0224(6) 0.0449(7) 0.0211(6) 0.0065(5) 0.0002(4) 0.0156(5)
C9 0.0224(6) 0.0449(7) 0.0211(6) 0.0065(5) 0.0002(4) 0.0156(5)
C10 0.0224(6) 0.0449(7) 0.0211(6) 0.0065(5) 0.0002(4) 0.0156(5)
C11 0.0224(6) 0.0449(7) 0.0211(6) 0.0065(5) 0.0002(4) 0.0156(5)
C12 0.0224(6) 0.0449(7) 0.0211(6) 0.0065(5) 0.0002(4) 0.0156(5)
C13 0.0319(15) 0.072(2) 0.0209(13) 0.0061(14) 0.0042(11) 0.0336(15)
C14 0.0164(11) 0.0242(12) 0.0192(11) 0.0055(9) 0.0010(9) 0.0028(9)
C15 0.0188(12) 0.0309(13) 0.0175(11) 0.0068(10) -0.0011(9) 0.0064(10)
C16 0.0167(11) 0.0262(12) 0.0184(11) 0.0063(9) -0.0003(9) 0.0005(9)
C17 0.0346(10) 0.0497(12) 0.0205(8) 0.0083(8) -0.0012(7) 0.0085(8)
C18 0.0346(10) 0.0497(12) 0.0205(8) 0.0083(8) -0.0012(7) 0.0085(8)
C19 0.0346(10) 0.0497(12) 0.0205(8) 0.0083(8) -0.0012(7) 0.0085(8)
C20 0.0346(10) 0.0497(12) 0.0205(8) 0.0083(8) -0.0012(7) 0.0085(8)
C18A 0.0346(10) 0.0497(12) 0.0205(8) 0.0083(8) -0.0012(7) 0.0085(8)
C19A 0.0346(10) 0.0497(12) 0.0205(8) 0.0083(8) -0.0012(7) 0.0085(8)
C20A 0.0346(10) 0.0497(12) 0.0205(8) 0.0083(8) -0.0012(7) 0.0085(8)
C21 0.0407(11) 0.0467(12) 0.0219(8) 0.0126(9) 0.0022(8) 0.0114(10)
C22 0.0407(11) 0.0467(12) 0.0219(8) 0.0126(9) 0.0022(8) 0.0114(10)
C23 0.0407(11) 0.0467(12) 0.0219(8) 0.0126(9) 0.0022(8) 0.0114(10)
C21A 0.0407(11) 0.0467(12) 0.0219(8) 0.0126(9) 0.0022(8) 0.0114(10)
C22A 0.0407(11) 0.0467(12) 0.0219(8) 0.0126(9) 0.0022(8) 0.0114(10)
C23A 0.0407(11) 0.0467(12) 0.0219(8) 0.0126(9) 0.0022(8) 0.0114(10)
C24 0.0407(11) 0.0467(12) 0.0219(8) 0.0126(9) 0.0022(8) 0.0114(10)
C25 0.0206(11) 0.0212(11) 0.0170(11) 0.0070(9) 0.0005(9) 0.0008(9)
C26 0.0199(12) 0.0265(12) 0.0178(11) 0.0066(9) 0.0015(9) 0.0070(9)
C27 0.0183(11) 0.0198(11) 0.0167(11) 0.0049(9) 0.0021(8) 0.0043(9)
C28 0.0165(11) 0.0241(12) 0.0180(11) 0.0059(9) 0.0023(9) 0.0055(9)
C29 0.0128(10) 0.0221(11) 0.0190(11) 0.0055(9) 0.0001(8) 0.0043(8)
C30 0.0169(11) 0.0259(12) 0.0180(11) 0.0051(9) 0.0015(9) 0.0048(9)
C31 0.0202(13) 0.069(2) 0.0232(13) 0.0052(14) 0.0038(11) 0.0177(14)
C32 0.0192(14) 0.093(3) 0.0271(15) 0.0085(16) 0.0007(11) 0.0253(16)
C33 0.0203(13) 0.0578(19) 0.0186(12) 0.0066(12) -0.0012(10) 0.0116(12)
C34 0.0171(11) 0.0223(11) 0.0172(11) 0.0059(9) 0.0017(9) 0.0037(9)
C35 0.0156(11) 0.0297(13) 0.0192(11) 0.0063(10) 0.0038(9) 0.0073(9)
C36 0.0216(12) 0.0207(11) 0.0205(11) 0.0061(9) 0.0035(9) 0.0061(9)
C37 0.0245(13) 0.0341(14) 0.0194(12) 0.0044(10) 0.0059(10) 0.0095(11)
C38 0.0446(19) 0.0356(16) 0.0384(17) -0.0061(13) 0.0107(14) 0.0092(14)
C39 0.0448(18) 0.056(2) 0.0230(14) 0.0152(13) 0.0098(12) 0.0163(15)
C40 0.0252(14) 0.0562(19) 0.0286(14) 0.0078(13) 0.0110(11) 0.0128(13)
C41 0.0234(13) 0.0272(13) 0.0307(14) 0.0087(11) 0.0007(10) 0.0048(10)
C42 0.0351(16) 0.0276(14) 0.0395(16) 0.0113(12) -0.0016(12) 0.0047(12)
C43 0.0265(14) 0.0347(15) 0.0409(17) 0.0076(13) 0.0028(12) -0.0032(12)
C44 0.0223(13) 0.0288(14) 0.0374(15) 0.0100(12) 0.0007(11) 0.0022(10)
C45 0.0261(14) 0.0364(16) 0.0421(17) 0.0088(13) 0.0079(12) 0.0007(12)
C46 0.0264(14) 0.0366(16) 0.0408(17) 0.0089(13) -0.0041(12) -0.0025(12)
C47 0.0320(17) 0.0264(15) 0.079(3) 0.0036(16) 0.0045(16) 0.0062(13)
C48 0.0332(16) 0.0338(16) 0.055(2) 0.0178(15) -0.0087(14) 0.0019(13)
C49 0.0327(17) 0.059(2) 0.063(2) 0.0333(19) 0.0059(16) 0.0057(15)
C50 0.044(2) 0.078(3) 0.078(3) 0.051(2) 0.0243(19) 0.0203(19)
C51 0.0338(18) 0.068(2) 0.079(3) 0.047(2) 0.0022(17) 0.0067(17)
C52 0.0368(18) 0.048(2) 0.084(3) 0.030(2) 0.0165(18) 0.0064(15)
C53 0.0360(16) 0.0230(13) 0.0485(18) 0.0138(13) 0.0107(13) 0.0016(11)
C54 0.0288(17) 0.0293(17) 0.112(4) -0.0025(19) 0.0189(19) 0.0004(13)
N1 0.0227(11) 0.0261(11) 0.0194(10) 0.0061(9) 0.0022(8) 0.0031(8)
N2 0.0260(12) 0.0294(12) 0.0273(12) 0.0061(9) 0.0014(9) 0.0022(9)
N3 0.0348(14) 0.0431(15) 0.0470(16) 0.0160(13) 0.0095(12) 0.0025(12)
N4 0.0360(11) 0.0336(7) 0.0463(11) 0.0151(7) 0.0105(8) 0.0070(8)
S4 0.0360(11) 0.0336(7) 0.0463(11) 0.0151(7) 0.0105(8) 0.0070(8)
O1 0.0195(9) 0.0382(10) 0.0173(8) 0.0063(7) 0.0037(7) 0.0081(8)
O2 0.0149(8) 0.0399(10) 0.0164(8) 0.0060(7) 0.0022(6) 0.0105(7)
O3 0.0179(8) 0.0352(10) 0.0169(8) 0.0011(7) -0.0016(6) 0.0115(7)
O4 0.0207(9) 0.0325(10) 0.0173(8) 0.0020(7) -0.0013(7) 0.0077(7)
O5 0.0231(9) 0.0391(10) 0.0179(8) 0.0100(8) 0.0042(7) 0.0125(8)
O6 0.0183(8) 0.0313(9) 0.0157(8) 0.0048(7) 0.0012(6) 0.0096(7)
O7 0.0161(8) 0.0348(10) 0.0167(8) 0.0005(7) -0.0006(6) 0.0106(7)
O8 0.0192(9) 0.0313(10) 0.0192(8) 0.0000(7) 0.0010(7) 0.0071(7)
S1 0.0398(4) 0.0261(3) 0.0384(4) 0.0060(3) 0.0000(3) -0.0033(3)
S2 0.0397(4) 0.0316(4) 0.0535(5) 0.0026(4) -0.0016(4) -0.0008(3)
S3 0.0423(5) 0.0969(8) 0.0977(8) 0.0753(8) 0.0178(5) 0.0130(5)
Cu1 0.01589(14) 0.02764(16) 0.01520(14) 0.00563(11) 0.00209(10) 0.00626(11)
Cu2 0.01624(15) 0.02871(16) 0.01648(14) 0.00167(12) -0.00018(11) 0.00790(12)

loop_
_atom_type_symbol
_atom_type_description
_atom_type_scat_dispersion_real
_atom_type_scat_dispersion_imag
_atom_type_scat_source
C C 0.0033 0.0016 'International Tables Vol C Tables 4.2.6.8 and 6.1.1.4'
H H 0.0000 0.0000 'International Tables Vol C Tables 4.2.6.8 and 6.1.1.4'
N N 0.0061 0.0033 'International Tables Vol C Tables 4.2.6.8 and 6.1.1.4'
O O 0.0106 0.0060 'International Tables Vol C Tables 4.2.6.8 and 6.1.1.4'
S S 0.1246 0.1234 'International Tables Vol C Tables 4.2.6.8 and 6.1.1.4'
Cu Cu 0.3201 1.2651 'International Tables Vol C Tables 4.2.6.8 and 6.1.1.4'

loop_
_geom_angle_atom_site_label_1
_geom_angle_atom_site_label_2
_geom_angle_atom_site_label_3
_geom_angle
_geom_angle_site_symmetry_1
_geom_angle_site_symmetry_3
C4 C1 H1A 109.5 . .
C4 C1 H1B 109.5 . .
H1A C1 H1B 109.5 . .
C4 C1 H1C 109.5 . .
H1A C1 H1C 109.5 . .
H1B C1 H1C 109.5 . .
C4 C2 H2A 109.5 . .
C4 C2 H2B 109.5 . .
H2A C2 H2B 109.5 . .
C4 C2 H2C 109.5 . .
H2A C2 H2C 109.5 . .
H2B C2 H2C 109.5 . .
C4 C3 H3A 109.5 . .
C4 C3 H3B 109.5 . .
H3A C3 H3B 109.5 . .
C4 C3 H3C 109.5 . .
H3A C3 H3C 109.5 . .
H3B C3 H3C 109.5 . .
C1 C4 C2 110.0(3) . .
C1 C4 C3 109.8(3) . .
C2 C4 C3 108.8(3) . .
C1 C4 C5 106.7(2) . .
C2 C4 C5 113.7(2) . .
C3 C4 C5 107.6(2) . .
O1 C5 C6 124.4(2) . .
O1 C5 C4 113.7(2) . .
C6 C5 C4 121.9(2) . .
C7 C6 C5 124.3(2) . .
C7 C6 H6 117.9 . .
C5 C6 H6 117.9 . .
O2 C7 C6 125.4(2) . .
O2 C7 C8 114.3(2) . .
C6 C7 C8 120.3(2) . .
C9 C8 C13 118.9(2) . .
C9 C8 C7 118.7(2) . .
C13 C8 C7 122.3(2) . .
C8 C9 C10 122.1(2) . .
C8 C9 H9 118.9 . .
C10 C9 H9 118.9 . .
C9 C10 C11 118.2(2) . .
C9 C10 C14 118.1(2) . .
C11 C10 C14 123.8(2) . .
C12 C11 C10 120.1(2) . .
C12 C11 H11 120.0 . .
C10 C11 H11 120.0 . .
C13 C12 C11 121.1(2) . .
C13 C12 H12 119.5 . .
C11 C12 H12 119.5 . .
C12 C13 C8 119.7(3) . .
C12 C13 H13 120.2 . .
C8 C13 H13 120.2 . .
O3 C14 C15 124.8(2) . .
O3 C14 C10 114.6(2) . .
C15 C14 C10 120.6(2) . .
C16 C15 C14 124.0(2) . .
C16 C15 H15 118.0 . .
C14 C15 H15 118.0 . .
O4 C16 C15 124.6(2) . .
O4 C16 C17 114.3(2) . .
C15 C16 C17 121.1(2) . .
C18A C17 C19A 119.1(6) . .
C20 C17 C18 109.1(3) . .
C18A C17 C16 113.9(4) . .
C20 C17 C16 107.8(3) . .
C19A C17 C16 115.0(5) . .
C18 C17 C16 114.1(3) . .
C20 C17 C19 109.3(3) . .
C18 C17 C19 109.6(3) . .
C16 C17 C19 106.8(2) . .
C18A C17 C20A 101.6(6) . .
C19A C17 C20A 101.0(6) . .
C16 C17 C20A 102.4(4) . .
C17 C18 H18A 109.5 . .
C17 C18 H18B 109.5 . .
H18A C18 H18B 109.5 . .
C17 C18 H18C 109.5 . .
H18A C18 H18C 109.5 . .
H18B C18 H18C 109.5 . .
C17 C19 H19A 109.5 . .
C17 C19 H19B 109.5 . .
H19A C19 H19B 109.5 . .
C17 C19 H19C 109.5 . .
H19A C19 H19C 109.5 . .
H19B C19 H19C 109.5 . .
C17 C20 H20A 109.5 . .
C17 C20 H20B 109.5 . .
H20A C20 H20B 109.5 . .
C17 C20 H20C 109.5 . .
H20A C20 H20C 109.5 . .
H20B C20 H20C 109.5 . .
C17 C18A H18D 109.5 . .
C17 C18A H18E 109.5 . .
H18D C18A H18E 109.5 . .
C17 C18A H18F 109.5 . .
H18D C18A H18F 109.5 . .
H18E C18A H18F 109.5 . .
C17 C19A H19D 109.5 . .
C17 C19A H19E 109.5 . .
H19D C19A H19E 109.5 . .
C17 C19A H19F 109.5 . .
H19D C19A H19F 109.5 . .
H19E C19A H19F 109.5 . .
C17 C20A H20D 109.5 . .
C17 C20A H20E 109.5 . .
H20D C20A H20E 109.5 . .
C17 C20A H20F 109.5 . .
H20D C20A H20F 109.5 . .
H20E C20A H20F 109.5 . .
C24 C21 H21A 109.5 . .
C24 C21 H21B 109.5 . .
H21A C21 H21B 109.5 . .
C24 C21 H21C 109.5 . .
H21A C21 H21C 109.5 . .
H21B C21 H21C 109.5 . .
C24 C22 H22A 109.5 . .
C24 C22 H22B 109.5 . .
H22A C22 H22B 109.5 . .
C24 C22 H22C 109.5 . .
H22A C22 H22C 109.5 . .
H22B C22 H22C 109.5 . .
C24 C23 H23A 109.5 . .
C24 C23 H23B 109.5 . .
H23A C23 H23B 109.5 . .
C24 C23 H23C 109.5 . .
H23A C23 H23C 109.5 . .
H23B C23 H23C 109.5 . .
C24 C21A H21D 109.5 . .
C24 C21A H21E 109.5 . .
H21D C21A H21E 109.5 . .
C24 C21A H21F 109.5 . .
H21D C21A H21F 109.5 . .
H21E C21A H21F 109.5 . .
C24 C22A H22D 109.5 . .
C24 C22A H22E 109.5 . .
H22D C22A H22E 109.5 . .
C24 C22A H22F 109.5 . .
H22D C22A H22F 109.5 . .
H22E C22A H22F 109.5 . .
C24 C23A H23D 109.5 . .
C24 C23A H23E 109.5 . .
H23D C23A H23E 109.5 . .
C24 C23A H23F 109.5 . .
H23D C23A H23F 109.5 . .
H23E C23A H23F 109.5 . .
C21A C24 C23A 109.7(4) . .
C22 C24 C25 109.2(3) . .
C21A C24 C25 114.4(3) . .
C23A C24 C25 110.7(3) . .
C22 C24 C21 109.0(4) . .
C25 C24 C21 114.2(3) . .
C22 C24 C23 109.7(4) . .
C25 C24 C23 105.8(3) . .
C21 C24 C23 108.9(4) . .
C21A C24 C22A 109.3(4) . .
C23A C24 C22A 108.1(4) . .
C25 C24 C22A 104.2(3) . .
O5 C25 C26 124.2(2) . .
O5 C25 C24 113.4(2) . .
C26 C25 C24 122.3(2) . .
C27 C26 C25 124.0(2) . .
C27 C26 H26 118.0 . .
C25 C26 H26 118.0 . .
O6 C27 C26 124.8(2) . .
O6 C27 C28 114.38(19) . .
C26 C27 C28 120.8(2) . .
C33 C28 C29 118.4(2) . .
C33 C28 C27 123.0(2) . .
C29 C28 C27 118.5(2) . .
C28 C29 C30 122.1(2) . .
C28 C29 H29 118.9 . .
C30 C29 H29 118.9 . .
C31 C30 C29 118.3(2) . .
C31 C30 C34 123.9(2) . .
C29 C30 C34 117.8(2) . .
C32 C31 C30 119.7(3) . .
C32 C31 H31 120.1 . .
C30 C31 H31 120.1 . .
C33 C32 C31 121.5(3) . .
C33 C32 H32 119.3 . .
C31 C32 H32 119.3 . .
C32 C33 C28 120.0(2) . .
C32 C33 H33 120.0 . .
C28 C33 H33 120.0 . .
O7 C34 C35 125.3(2) . .
O7 C34 C30 114.6(2) . .
C35 C34 C30 120.1(2) . .
C34 C35 C36 123.9(2) . .
C34 C35 H35 118.0 . .
C36 C35 H35 118.0 . .
O8 C36 C35 124.4(2) . .
O8 C36 C37 114.3(2) . .
C35 C36 C37 121.3(2) . .
C38 C37 C40 109.7(2) . .
C38 C37 C39 110.1(2) . .
C40 C37 C39 108.3(2) . .
C38 C37 C36 107.8(2) . .
C40 C37 C36 113.5(2) . .
C39 C37 C36 107.4(2) . .
C37 C38 H38A 109.5 . .
C37 C38 H38B 109.5 . .
H38A C38 H38B 109.5 . .
C37 C38 H38C 109.5 . .
H38A C38 H38C 109.5 . .
H38B C38 H38C 109.5 . .
C37 C39 H39A 109.5 . .
C37 C39 H39B 109.5 . .
H39A C39 H39B 109.5 . .
C37 C39 H39C 109.5 . .
H39A C39 H39C 109.5 . .
H39B C39 H39C 109.5 . .
C37 C40 H40A 109.5 . .
C37 C40 H40B 109.5 . .
H40A C40 H40B 109.5 . .
C37 C40 H40C 109.5 . .
H40A C40 H40C 109.5 . .
H40B C40 H40C 109.5 . .
N1 C41 C42 113.8(2) . .
N1 C41 H41A 108.8 . .
C42 C41 H41A 108.8 . .
N1 C41 H41B 108.8 . .
C42 C41 H41B 108.8 . .
H41A C41 H41B 107.7 . .
C41 C42 S1 111.66(18) . .
C41 C42 H42A 109.3 . .
S1 C42 H42A 109.3 . .
C41 C42 H42B 109.3 . .
S1 C42 H42B 109.3 . .
H42A C42 H42B 107.9 . .
C44 C43 S1 112.8(2) . .
C44 C43 H43A 109.0 . .
S1 C43 H43A 109.0 . .
C44 C43 H43B 109.0 . .
S1 C43 H43B 109.0 . .
H43A C43 H43B 107.8 . .
N1 C44 C43 114.7(2) . .
N1 C44 H44A 108.6 . .
C43 C44 H44A 108.6 . .
N1 C44 H44B 108.6 . .
C43 C44 H44B 108.6 . .
H44A C44 H44B 107.6 . .
N2 C45 C46 111.7(2) . .
N2 C45 H45A 109.3 . .
C46 C45 H45A 109.3 . .
N2 C45 H45B 109.3 . .
C46 C45 H45B 109.3 . .
H45A C45 H45B 107.9 . .
C45 C46 S2 112.3(2) . .
C45 C46 H46A 109.1 . .
S2 C46 H46A 109.1 . .
C45 C46 H46B 109.1 . .
S2 C46 H46B 109.1 . .
H46A C46 H46B 107.9 . .
C48 C47 S2 111.9(2) . .
C48 C47 H47A 109.2 . .
S2 C47 H47A 109.2 . .
C48 C47 H47B 109.2 . .
S2 C47 H47B 109.2 . .
H47A C47 H47B 107.9 . .
N2 C48 C47 111.2(3) . .
N2 C48 H48A 109.4 . .
C47 C48 H48A 109.4 . .
N2 C48 H48B 109.4 . .
C47 C48 H48B 109.4 . .
H48A C48 H48B 108.0 . .
N3 C49 C50 115.1(3) . .
N3 C49 H49A 108.5 . .
C50 C49 H49A 108.5 . .
N3 C49 H49B 108.5 . .
C50 C49 H49B 108.5 . .
H49A C49 H49B 107.5 . .
C49 C50 S3 111.8(3) . .
C49 C50 H50A 109.2 . .
S3 C50 H50A 109.2 . .
C49 C50 H50B 109.2 . .
S3 C50 H50B 109.2 . .
H50A C50 H50B 107.9 . .
C52 C51 S3 111.9(3) . .
C52 C51 H51A 109.2 . .
S3 C51 H51A 109.2 . .
C52 C51 H51B 109.2 . .
S3 C51 H51B 109.2 . .
H51A C51 H51B 107.9 . .
N3 C52 C51 114.9(3) . .
N3 C52 H52A 108.5 . .
C51 C52 H52A 108.5 . .
N3 C52 H52B 108.5 . .
C51 C52 H52B 108.5 . .
H52A C52 H52B 107.5 . .
N4 C53 C54 102.1(3) 2_656 .
C54 C53 S4 118.8(2) . 2_656
N4 C53 H53A 111.3 2_656 .
C54 C53 H53A 111.3 . .
S4 C53 H53A 107.5 2_656 .
N4 C53 H53B 111.3 2_656 .
C54 C53 H53B 111.3 . .
S4 C53 H53B 97.7 2_656 .
H53A C53 H53B 109.2 . .
C53 C54 N4 98.4(3) . .
C53 C54 S4 117.7(3) . .
C53 C54 H54A 112.1 . .
N4 C54 H54A 112.1 . .
C53 C54 H54B 112.1 . .
N4 C54 H54B 112.1 . .
H54A C54 H54B 109.7 . .
C41 N1 C44 112.3(2) . .
C41 N1 Cu1 112.27(16) . .
C44 N1 Cu1 113.90(15) . .
C41 N1 H1N 107(2) . .
C44 N1 H1N 106(2) . .
Cu1 N1 H1N 104(2) . .
C45 N2 C48 112.2(2) . .
C45 N2 Cu2 118.40(17) . .
C48 N2 Cu2 115.78(19) . .
C45 N2 H2N 106(2) . .
C48 N2 H2N 108(2) . .
Cu2 N2 H2N 94(2) . .
C49 N3 C52 112.5(3) . .
C49 N3 H3N 106(3) . .
C52 N3 H3N 110(2) . .
C53 N4 C54 109.7(5) 2_656 .
C53 N4 H4N 146(4) 2_656 .
C54 N4 H4N 86.8(9) . .
C54 S4 C53 98.75(17) . 2_656
C5 O1 Cu1 127.74(16) . .
C7 O2 Cu1 126.17(15) . .
C14 O3 Cu2 126.91(16) . .
C16 O4 Cu2 126.86(16) . .
C25 O5 Cu1 128.27(16) . .
C27 O6 Cu1 126.55(15) . .
C34 O7 Cu2 126.51(15) . .
C36 O8 Cu2 126.73(16) . .
C43 S1 C42 97.41(14) . .
C46 S2 C47 96.26(14) . .
C51 S3 C50 97.15(16) . .
O5 Cu1 O1 86.46(7) . .
O5 Cu1 O2 167.48(8) . .
O1 Cu1 O2 91.90(7) . .
O5 Cu1 O6 91.42(7) . .
O1 Cu1 O6 168.45(8) . .
O2 Cu1 O6 87.71(7) . .
O5 Cu1 N1 97.11(8) . .
O1 Cu1 N1 96.84(8) . .
O2 Cu1 N1 95.41(8) . .
O6 Cu1 N1 94.69(8) . .
O4 Cu2 O8 87.92(7) . .
O4 Cu2 O3 91.63(7) . .
O8 Cu2 O3 172.20(8) . .
O4 Cu2 O7 172.18(8) . .
O8 Cu2 O7 91.52(7) . .
O3 Cu2 O7 87.86(7) . .
O4 Cu2 N2 103.76(8) . .
O8 Cu2 N2 103.80(8) . .
O3 Cu2 N2 83.87(8) . .
O7 Cu2 N2 83.95(8) . .
O4 Cu2 S1 78.18(6) . 2_656
O8 Cu2 S1 79.05(6) . 2_656
O3 Cu2 S1 93.24(6) . 2_656
O7 Cu2 S1 94.05(6) . 2_656
N2 Cu2 S1 176.54(6) . 2_656

loop_
_geom_bond_atom_site_label_1
_geom_bond_atom_site_label_2
_geom_bond_distance
_geom_bond_site_symmetry_2
C1 C4 1.530(4) .
C1 H1A 0.9800 .
C1 H1B 0.9800 .
C1 H1C 0.9800 .
C2 C4 1.531(4) .
C2 H2A 0.9800 .
C2 H2B 0.9800 .
C2 H2C 0.9800 .
C3 C4 1.537(4) .
C3 H3A 0.9800 .
C3 H3B 0.9800 .
C3 H3C 0.9800 .
C4 C5 1.540(3) .
C5 O1 1.269(3) .
C5 C6 1.401(3) .
C6 C7 1.398(3) .
C6 H6 0.9500 .
C7 O2 1.280(3) .
C7 C8 1.510(3) .
C8 C9 1.387(4) .
C8 C13 1.399(3) .
C9 C10 1.397(3) .
C9 H9 0.9500 .
C10 C11 1.396(3) .
C10 C14 1.502(4) .
C11 C12 1.392(4) .
C11 H11 0.9500 .
C12 C13 1.382(4) .
C12 H12 0.9500 .
C13 H13 0.9500 .
C14 O3 1.271(3) .
C14 C15 1.405(3) .
C15 C16 1.403(3) .
C15 H15 0.9500 .
C16 O4 1.272(3) .
C16 C17 1.537(3) .
C17 C18A 1.455(10) .
C17 C20 1.511(5) .
C17 C19A 1.523(11) .
C17 C18 1.534(5) .
C17 C19 1.563(6) .
C17 C20A 1.645(11) .
C18 H18A 0.9800 .
C18 H18B 0.9800 .
C18 H18C 0.9800 .
C19 H19A 0.9800 .
C19 H19B 0.9800 .
C19 H19C 0.9800 .
C20 H20A 0.9800 .
C20 H20B 0.9800 .
C20 H20C 0.9800 .
C18A H18D 0.9800 .
C18A H18E 0.9800 .
C18A H18F 0.9800 .
C19A H19D 0.9800 .
C19A H19E 0.9800 .
C19A H19F 0.9800 .
C20A H20D 0.9800 .
C20A H20E 0.9800 .
C20A H20F 0.9800 .
C21 C24 1.538(7) .
C21 H21A 0.9800 .
C21 H21B 0.9800 .
C21 H21C 0.9800 .
C22 C24 1.495(7) .
C22 H22A 0.9800 .
C22 H22B 0.9800 .
C22 H22C 0.9800 .
C23 C24 1.550(7) .
C23 H23A 0.9800 .
C23 H23B 0.9800 .
C23 H23C 0.9800 .
C21A C24 1.522(7) .
C21A H21D 0.9800 .
C21A H21E 0.9800 .
C21A H21F 0.9800 .
C22A C24 1.566(7) .
C22A H22D 0.9800 .
C22A H22E 0.9800 .
C22A H22F 0.9800 .
C23A C24 1.523(7) .
C23A H23D 0.9800 .
C23A H23E 0.9800 .
C23A H23F 0.9800 .
C24 C25 1.532(3) .
C25 O5 1.269(3) .
C25 C26 1.407(3) .
C26 C27 1.399(3) .
C26 H26 0.9500 .
C27 O6 1.282(3) .
C27 C28 1.503(3) .
C28 C33 1.393(3) .
C28 C29 1.393(3) .
C29 C30 1.399(3) .
C29 H29 0.9500 .
C30 C31 1.394(3) .
C30 C34 1.503(3) .
C31 C32 1.386(4) .
C31 H31 0.9500 .
C32 C33 1.382(4) .
C32 H32 0.9500 .
C33 H33 0.9500 .
C34 O7 1.272(3) .
C34 C35 1.403(3) .
C35 C36 1.403(3) .
C35 H35 0.9500 .
C36 O8 1.273(3) .
C36 C37 1.540(3) .
C37 C38 1.530(4) .
C37 C40 1.531(4) .
C37 C39 1.537(4) .
C38 H38A 0.9800 .
C38 H38B 0.9800 .
C38 H38C 0.9800 .
C39 H39A 0.9800 .
C39 H39B 0.9800 .
C39 H39C 0.9800 .
C40 H40A 0.9800 .
C40 H40B 0.9800 .
C40 H40C 0.9800 .
C41 N1 1.472(3) .
C41 C42 1.533(4) .
C41 H41A 0.9900 .
C41 H41B 0.9900 .
C42 S1 1.809(3) .
C42 H42A 0.9900 .
C42 H42B 0.9900 .
C43 C44 1.522(4) .
C43 S1 1.806(3) .
C43 H43A 0.9900 .
C43 H43B 0.9900 .
C44 N1 1.473(3) .
C44 H44A 0.9900 .
C44 H44B 0.9900 .
C45 N2 1.471(4) .
C45 C46 1.510(4) .
C45 H45A 0.9900 .
C45 H45B 0.9900 .
C46 S2 1.810(3) .
C46 H46A 0.9900 .
C46 H46B 0.9900 .
C47 C48 1.503(5) .
C47 S2 1.821(3) .
C47 H47A 0.9900 .
C47 H47B 0.9900 .
C48 N2 1.473(4) .
C48 H48A 0.9900 .
C48 H48B 0.9900 .
C49 N3 1.460(4) .
C49 C50 1.518(5) .
C49 H49A 0.9900 .
C49 H49B 0.9900 .
C50 S3 1.800(4) .
C50 H50A 0.9900 .
C50 H50B 0.9900 .
C51 C52 1.507(6) .
C51 S3 1.798(4) .
C51 H51A 0.9900 .
C51 H51B 0.9900 .
C52 N3 1.470(4) .
C52 H52A 0.9900 .
C52 H52B 0.9900 .
C53 N4 1.502(8) 2_656
C53 C54 1.542(5) .
C53 S4 1.775(3) 2_656
C53 H53A 0.9900 .
C53 H53B 0.9900 .
C54 N4 1.725(8) .
C54 S4 1.705(4) .
C54 H54A 0.9900 .
C54 H54B 0.9900 .
N1 Cu1 2.313(2) .
N1 H1N 0.83(3) .
N2 Cu2 2.410(2) .
N2 H2N 0.85(4) .
N3 H3N 0.8900(10) .
N4 C53 1.502(8) 2_656
N4 H4N 0.8901(11) .
S4 C53 1.775(3) 2_656
O1 Cu1 1.9323(17) .
O2 Cu1 1.9426(16) .
O3 Cu2 1.9456(17) .
O4 Cu2 1.9394(17) .
O5 Cu1 1.9229(17) .
O6 Cu1 1.9444(17) .
O7 Cu2 1.9501(16) .
O8 Cu2 1.9445(17) .
Cu2 S1 3.1264(9) 2_656

loop_
_geom_hbond_atom_site_label_D
_geom_hbond_atom_site_label_H
_geom_hbond_atom_site_label_A
_geom_hbond_distance_DH
_geom_hbond_distance_HA
_geom_hbond_distance_DA
_geom_hbond_angle_DHA
_geom_hbond_site_symmetry_A
N1 H1N N4 0.83(3) 2.39(3) 3.185(8) 162(3) 2_656
N1 H1N S4 0.83(3) 2.77(3) 3.529(3) 152(3) 2_656
N2 H2N N3 0.85(4) 2.49(4) 3.285(4) 156(3) .
N3 H3N O6 0.8900(10) 2.520(15) 3.356(3) 157(3) .

loop_
_geom_torsion_atom_site_label_1
_geom_torsion_atom_site_label_2
_geom_torsion_atom_site_label_3
_geom_torsion_atom_site_label_4
_geom_torsion
_geom_torsion_site_symmetry_1
_geom_torsion_site_symmetry_4
C1 C4 C5 O1 62.2(3) . .
C2 C4 C5 O1 -176.3(3) . .
C3 C4 C5 O1 -55.6(3) . .
C1 C4 C5 C6 -118.0(3) . .
C2 C4 C5 C6 3.5(4) . .
C3 C4 C5 C6 124.2(3) . .
O1 C5 C6 C7 -1.4(4) . .
C4 C5 C6 C7 178.8(3) . .
C5 C6 C7 O2 0.2(5) . .
C5 C6 C7 C8 -179.5(3) . .
O2 C7 C8 C9 -10.5(4) . .
C6 C7 C8 C9 169.2(3) . .
O2 C7 C8 C13 167.2(3) . .
C6 C7 C8 C13 -13.1(4) . .
C13 C8 C9 C10 0.5(5) . .
C7 C8 C9 C10 178.3(3) . .
C8 C9 C10 C11 -0.1(5) . .
C8 C9 C10 C14 179.0(3) . .
C9 C10 C11 C12 0.0(5) . .
C14 C10 C11 C12 -179.0(3) . .
C10 C11 C12 C13 -0.4(5) . .
C11 C12 C13 C8 0.8(5) . .
C9 C8 C13 C12 -0.9(5) . .
C7 C8 C13 C12 -178.5(3) . .
C9 C10 C14 O3 3.7(4) . .
C11 C10 C14 O3 -177.2(3) . .
C9 C10 C14 C15 -175.7(3) . .
C11 C10 C14 C15 3.4(4) . .
O3 C14 C15 C16 -6.3(4) . .
C10 C14 C15 C16 173.0(2) . .
C14 C15 C16 O4 -4.6(4) . .
C14 C15 C16 C17 175.6(3) . .
O4 C16 C17 C18A -11.0(6) . .
C15 C16 C17 C18A 168.8(5) . .
O4 C16 C17 C20 62.8(3) . .
C15 C16 C17 C20 -117.4(3) . .
O4 C16 C17 C19A -153.6(5) . .
C15 C16 C17 C19A 26.2(6) . .
O4 C16 C17 C18 -175.9(3) . .
C15 C16 C17 C18 3.9(4) . .
O4 C16 C17 C19 -54.6(3) . .
C15 C16 C17 C19 125.2(3) . .
O4 C16 C17 C20A 97.8(4) . .
C15 C16 C17 C20A -82.4(5) . .
C22 C24 C25 O5 -51.8(4) . .
C21A C24 C25 O5 159.4(4) . .
C23A C24 C25 O5 34.7(4) . .
C21 C24 C25 O5 -174.0(4) . .
C23 C24 C25 O5 66.3(4) . .
C22A C24 C25 O5 -81.3(4) . .
C22 C24 C25 C26 126.5(4) . .
C21A C24 C25 C26 -22.3(5) . .
C23A C24 C25 C26 -147.0(4) . .
C21 C24 C25 C26 4.3(5) . .
C23 C24 C25 C26 -115.4(4) . .
C22A C24 C25 C26 97.0(4) . .
O5 C25 C26 C27 3.4(4) . .
C24 C25 C26 C27 -174.7(2) . .
C25 C26 C27 O6 0.2(4) . .
C25 C26 C27 C28 179.4(2) . .
O6 C27 C28 C33 -163.4(2) . .
C26 C27 C28 C33 17.3(4) . .
O6 C27 C28 C29 13.3(3) . .
C26 C27 C28 C29 -166.0(2) . .
C33 C28 C29 C30 0.0(4) . .
C27 C28 C29 C30 -176.8(2) . .
C28 C29 C30 C31 0.4(4) . .
C28 C29 C30 C34 -180.0(2) . .
C29 C30 C31 C32 0.1(5) . .
C34 C30 C31 C32 -179.5(3) . .
C30 C31 C32 C33 -1.1(6) . .
C31 C32 C33 C28 1.6(6) . .
C29 C28 C33 C32 -1.1(4) . .
C27 C28 C33 C32 175.7(3) . .
C31 C30 C34 O7 172.7(3) . .
C29 C30 C34 O7 -6.8(3) . .
C31 C30 C34 C35 -7.2(4) . .
C29 C30 C34 C35 173.2(2) . .
O7 C34 C35 C36 6.1(4) . .
C30 C34 C35 C36 -173.9(2) . .
C34 C35 C36 O8 4.7(4) . .
C34 C35 C36 C37 -176.6(2) . .
O8 C36 C37 C38 63.6(3) . .
C35 C36 C37 C38 -115.2(3) . .
O8 C36 C37 C40 -174.7(2) . .
C35 C36 C37 C40 6.5(3) . .
O8 C36 C37 C39 -55.0(3) . .
C35 C36 C37 C39 126.2(3) . .
N1 C41 C42 S1 62.1(3) . .
S1 C43 C44 N1 -59.2(3) . .
N2 C45 C46 S2 -62.5(3) . .
S2 C47 C48 N2 64.0(3) . .
N3 C49 C50 S3 60.2(4) . .
S3 C51 C52 N3 -60.8(4) . .
N4 C53 C54 N4 67.6(5) 2_656 .
S4 C53 C54 N4 61.0(4) 2_656 .
N4 C53 C54 S4 67.7(4) 2_656 .
S4 C53 C54 S4 61.1(4) 2_656 .
C42 C41 N1 C44 -60.8(3) . .
C42 C41 N1 Cu1 169.28(18) . .
C43 C44 N1 C41 59.3(3) . .
C43 C44 N1 Cu1 -171.67(19) . .
C46 C45 N2 C48 64.8(3) . .
C46 C45 N2 Cu2 -74.2(3) . .
C47 C48 N2 C45 -65.7(3) . .
C47 C48 N2 Cu2 74.4(3) . .
C50 C49 N3 C52 -57.9(4) . .
C51 C52 N3 C49 58.3(4) . .
C53 C54 N4 C53 -73.8(5) . 2_656
S4 C54 N4 C53 106.5(11) . 2_656
C53 C54 S4 C53 -50.9(4) . 2_656
N4 C54 S4 C53 -50.6(9) . 2_656
C6 C5 O1 Cu1 -1.4(4) . .
C4 C5 O1 Cu1 178.43(17) . .
C6 C7 O2 Cu1 3.6(4) . .
C8 C7 O2 Cu1 -176.69(17) . .
C15 C14 O3 Cu2 7.6(4) . .
C10 C14 O3 Cu2 -171.76(17) . .
C15 C16 O4 Cu2 12.8(4) . .
C17 C16 O4 Cu2 -167.42(18) . .
C26 C25 O5 Cu1 1.5(4) . .
C24 C25 O5 Cu1 179.78(18) . .
C26 C27 O6 Cu1 -8.2(3) . .
C28 C27 O6 Cu1 172.60(15) . .
C35 C34 O7 Cu2 -5.1(4) . .
C30 C34 O7 Cu2 174.90(15) . .
C35 C36 O8 Cu2 -15.1(3) . .
C37 C36 O8 Cu2 166.16(16) . .
C44 C43 S1 C42 51.8(2) . .
C41 C42 S1 C43 -53.0(2) . .
C45 C46 S2 C47 53.2(3) . .
C48 C47 S2 C46 -54.1(3) . .
C52 C51 S3 C50 53.7(3) . .
C49 C50 S3 C51 -53.2(3) . .
